data_4110081
loop_
_publ_author_name
'Alois F\"urstner'
'Manuel Alcarazo'
'Helga Krause'
'Christian W. Lehmann'

_publ_section_title
;
 Effective Modulation of the Donor Properties of N-Heterocyclic Carbene
 Ligands by "Through-Space" Communication within a Planar Chiral Scaffold
;
_journal_name_full 'Journal of the American Chemical Society'
_journal_page_first 12676
_journal_page_last 12677
_journal_paper_doi 10.1021/ja076028t
_journal_volume 129
_journal_year 2007
_chemical_compound_source CH2Cl2/Et2O
_chemical_formula_moiety 'C19 H21 N3 O2'
_chemical_formula_sum 'C19 H21 N3 O2'
_chemical_formula_weight 323.39
_chemical_name_systematic
; 
 ? 
;
_space_group_IT_number 14
_symmetry_cell_setting monoclinic
_symmetry_Int_Tables_number 14
_symmetry_space_group_name_Hall '-P 2ybc'
_symmetry_space_group_name_H-M 'P 1 21/c 1'
_atom_sites_solution_hydrogens geom
_atom_sites_solution_primary direct
_atom_sites_solution_secondary difmap
_audit_block_code KHS-HC-174-04
_audit_creation_date 2006-12-04
_cell_angle_alpha 90.00
_cell_angle_beta 92.6920(10)
_cell_angle_gamma 90.00
_cell_formula_units_Z 4
_cell_length_a 8.1878(2)
_cell_length_b 14.1611(4)
_cell_length_c 14.4546(4)
_cell_measurement_reflns_used 12913
_cell_measurement_temperature 100
_cell_measurement_theta_max 33.14
_cell_measurement_theta_min 2.91
_cell_volume 1674.14(8)
_computing_cell_refinement 'PROTEUM2 (Bruker AXS, 2004)'
_computing_data_collection 'PROTEUM2 (Bruker AXS, 2004)'
_computing_data_reduction 'SAINT software (Bruker AXS, 2004)'
_computing_molecular_graphics 'DIAMOND (Crystal Impact GbR, 2005)'
_computing_structure_refinement 'SHELXL-97 (Sheldrick, 1997)'
_computing_structure_solution 'SHELXS-97 (Sheldrick, 1990)'
_diffrn_ambient_temperature 100
_diffrn_measured_fraction_theta_full 0.925
_diffrn_measured_fraction_theta_max 0.925
_diffrn_measurement_device_type 'Bruker AXS X8 Proteum'
_diffrn_measurement_method 'CCD \f- and \w-scans'
_diffrn_radiation_monochromator 'focusing multilayer optic'
_diffrn_radiation_source '0.2 x 2mm^2^ focus rotating anode'
_diffrn_radiation_type CuK\a
_diffrn_radiation_wavelength 1.54178
_diffrn_reflns_av_R_equivalents 0.0313
_diffrn_reflns_av_sigmaI/netI 0.0236
_diffrn_reflns_limit_h_max 9
_diffrn_reflns_limit_h_min -6
_diffrn_reflns_limit_k_max 16
_diffrn_reflns_limit_k_min -15
_diffrn_reflns_limit_l_max 16
_diffrn_reflns_limit_l_min -16
_diffrn_reflns_number 12401
_diffrn_reflns_theta_full 63.48
_diffrn_reflns_theta_max 63.48
_diffrn_reflns_theta_min 4.37
_diffrn_standards_decay_% 0.00
_diffrn_standards_number 0
_exptl_absorpt_coefficient_mu 0.681
_exptl_absorpt_correction_T_max 1.00
_exptl_absorpt_correction_T_min 0.86
_exptl_absorpt_correction_type empirical
_exptl_absorpt_process_details 'SADABS, Bruker AXS (2004)'
_exptl_crystal_colour colorless
_exptl_crystal_density_diffrn 1.283
_exptl_crystal_density_meas ?
_exptl_crystal_density_method none
_exptl_crystal_description block
_exptl_crystal_F_000 688
_exptl_crystal_size_max 0.11
_exptl_crystal_size_mid 0.05
_exptl_crystal_size_min 0.03
_refine_diff_density_max 0.183
_refine_diff_density_min -0.178
_refine_diff_density_rms 0.040
_refine_ls_extinction_method none
_refine_ls_goodness_of_fit_ref 1.101
_refine_ls_hydrogen_treatment constr
_refine_ls_matrix_type full
_refine_ls_number_parameters 219
_refine_ls_number_reflns 2538
_refine_ls_number_restraints 0
_refine_ls_restrained_S_all 1.101
_refine_ls_R_factor_all 0.0404
_refine_ls_R_factor_gt 0.0348
_refine_ls_shift/su_max 0.000
_refine_ls_shift/su_mean 0.000
_refine_ls_structure_factor_coef Fsqd
_refine_ls_weighting_details 'calc w=1/[\s^2^(Fo^2^)+(0.0417P)^2^+0.5535P] where P=(Fo^2^+2Fc^2^)/3'
_refine_ls_weighting_scheme calc
_refine_ls_wR_factor_gt 0.0842
_refine_ls_wR_factor_ref 0.0882
_reflns_number_gt 2235
_reflns_number_total 2538
_reflns_threshold_expression I>2\s(I)
_cod_data_source_file ja076028tsi20070810_084105.cif
_cod_data_source_block 5679sad
_cod_depositor_comments
;
The following automatic conversions were performed:

'_exptl_crystal_density_meas' value 'none' was changed to '?' - the
value is perceived as not measured.

Automatic conversion script
Id: cif_fix_values 3008 2015-01-20 13:52:24Z robertas 
;
_cod_database_code 4110081

loop_
_symmetry_equiv_pos_as_xyz
'x, y, z'
'-x, y+1/2, -z+1/2'
'-x, -y, -z'
'x, -y-1/2, z-1/2'

loop_
_atom_site_label
_atom_site_type_symbol
_atom_site_fract_x
_atom_site_fract_y
_atom_site_fract_z
_atom_site_U_iso_or_equiv
_atom_site_adp_type
_atom_site_occupancy
_atom_site_symmetry_multiplicity
_atom_site_calc_flag
_atom_site_refinement_flags
C1 C 0.15249(18) 0.70906(11) 0.04722(10) 0.0199(4) Uani 1 1 d .
C2 C 0.26518(18) 0.73773(11) -0.01653(10) 0.0207(4) Uani 1 1 d .
H2 H 0.2797 0.7009 -0.0705 0.025 Uiso 1 1 calc R
C3 C 0.35616(18) 0.81929(11) -0.00206(10) 0.0201(4) Uani 1 1 d .
H3 H 0.4297 0.8391 -0.0471 0.024 Uiso 1 1 calc R
C4 C 0.34068(19) 0.87243(10) 0.07805(10) 0.0199(4) Uani 1 1 d .
C5 C 0.21176(19) 0.85177(11) 0.13440(10) 0.0212(4) Uani 1 1 d .
H5 H 0.1882 0.8928 0.1841 0.025 Uiso 1 1 calc R
C6 C 0.11799(18) 0.77162(11) 0.11809(10) 0.0210(4) Uani 1 1 d .
H6 H 0.0286 0.7591 0.1559 0.025 Uiso 1 1 calc R
C11 C 0.09370(19) 0.60856(11) 0.04906(10) 0.0230(4) Uani 1 1 d .
H11A H 0.1253 0.5756 -0.0078 0.028 Uiso 1 1 calc R
H11B H -0.0271 0.6076 0.0505 0.028 Uiso 1 1 calc R
C12 C 0.16900(18) 0.55647(11) 0.13553(11) 0.0225(4) Uani 1 1 d .
H12A H 0.1078 0.5753 0.1901 0.027 Uiso 1 1 calc R
H12B H 0.1531 0.4877 0.1265 0.027 Uiso 1 1 calc R
C13 C 0.34987(18) 0.57492(10) 0.15693(10) 0.0190(3) Uani 1 1 d .
C14 C 0.39213(18) 0.63947(10) 0.23482(10) 0.0203(4) Uani 1 1 d .
H14 H 0.3404 0.6239 0.2903 0.024 Uiso 1 1 calc R
C15 C 0.48908(18) 0.71563(11) 0.24266(10) 0.0198(3) Uani 1 1 d .
H15 H 0.5028 0.7395 0.3039 0.024 Uiso 1 1 calc R
C16 C 0.57843(17) 0.76910(10) 0.17326(10) 0.0182(3) Uani 1 1 d .
C17 C 0.58839(19) 0.87543(11) 0.18621(10) 0.0216(4) Uani 1 1 d .
H17A H 0.7038 0.8953 0.1825 0.026 Uiso 1 1 calc R
H17B H 0.5536 0.8912 0.2490 0.026 Uiso 1 1 calc R
C18 C 0.48144(19) 0.93307(11) 0.11367(11) 0.0225(4) Uani 1 1 d .
H18A H 0.4393 0.9908 0.1429 0.027 Uiso 1 1 calc R
H18B H 0.5485 0.9523 0.0617 0.027 Uiso 1 1 calc R
C21 C 0.46227(18) 0.52275(11) 0.11577(10) 0.0205(4) Uani 1 1 d .
H21 H 0.4275 0.4844 0.0646 0.025 Uiso 1 1 calc R
C22 C 0.6321(2) 0.52174(11) 0.14474(10) 0.0215(4) Uani 1 1 d .
N23 N 0.76595(18) 0.51291(10) 0.17110(9) 0.0291(3) Uani 1 1 d .
N31 N 0.64135(15) 0.72197(9) 0.10764(8) 0.0191(3) Uani 1 1 d .
O32 O 0.72097(12) 0.78783(7) 0.04907(7) 0.0201(3) Uani 1 1 d .
O33 O 0.71560(13) 0.66898(7) -0.05865(7) 0.0248(3) Uani 1 1 d .
C34 C 0.75698(17) 0.74754(11) -0.03462(10) 0.0189(3) Uani 1 1 d .
N35 N 0.83826(15) 0.81039(9) -0.08539(8) 0.0213(3) Uani 1 1 d .
C36 C 0.8945(2) 0.90279(11) -0.05248(11) 0.0258(4) Uani 1 1 d .
H36A H 0.8283 0.9232 -0.0014 0.039 Uiso 1 1 calc R
H36B H 0.8835 0.9486 -0.1032 0.039 Uiso 1 1 calc R
H36C H 1.0095 0.8986 -0.0307 0.039 Uiso 1 1 calc R
C37 C 0.9036(2) 0.77934(12) -0.17204(10) 0.0258(4) Uani 1 1 d .
H37A H 1.0233 0.7784 -0.1659 0.039 Uiso 1 1 calc R
H37B H 0.8683 0.8229 -0.2217 0.039 Uiso 1 1 calc R
H37C H 0.8632 0.7157 -0.1869 0.039 Uiso 1 1 calc R

loop_
_atom_site_aniso_label
_atom_site_aniso_U_11
_atom_site_aniso_U_22
_atom_site_aniso_U_33
_atom_site_aniso_U_23
_atom_site_aniso_U_13
_atom_site_aniso_U_12
C1 0.0162(8) 0.0218(9) 0.0210(8) 0.0014(6) -0.0060(6) 0.0020(6)
C2 0.0212(9) 0.0236(9) 0.0169(8) -0.0005(6) -0.0035(6) 0.0030(6)
C3 0.0194(9) 0.0213(9) 0.0194(8) 0.0048(6) -0.0008(6) 0.0009(6)
C4 0.0225(9) 0.0150(8) 0.0217(8) 0.0031(6) -0.0033(6) 0.0031(6)
C5 0.0243(9) 0.0184(9) 0.0208(8) 0.0001(6) -0.0013(6) 0.0061(6)
C6 0.0172(9) 0.0244(9) 0.0214(8) 0.0048(7) -0.0008(6) 0.0028(6)
C11 0.0212(9) 0.0227(9) 0.0247(8) 0.0001(7) -0.0023(7) -0.0016(6)
C12 0.0203(9) 0.0197(9) 0.0275(8) 0.0017(7) 0.0011(6) -0.0022(6)
C13 0.0221(9) 0.0161(8) 0.0187(8) 0.0067(6) 0.0004(6) -0.0017(6)
C14 0.0204(9) 0.0216(9) 0.0190(8) 0.0047(6) 0.0015(6) 0.0042(6)
C15 0.0214(9) 0.0212(9) 0.0165(7) 0.0007(6) -0.0027(6) 0.0038(6)
C16 0.0166(8) 0.0201(9) 0.0173(8) 0.0001(6) -0.0059(6) 0.0007(6)
C17 0.0259(9) 0.0193(9) 0.0194(8) -0.0027(6) -0.0014(6) -0.0015(6)
C18 0.0261(9) 0.0159(8) 0.0254(8) -0.0006(6) -0.0005(7) 0.0009(6)
C21 0.0226(9) 0.0200(9) 0.0189(8) 0.0025(6) 0.0010(6) -0.0030(6)
C22 0.0257(11) 0.0165(9) 0.0226(8) 0.0029(6) 0.0058(7) 0.0011(6)
N23 0.0261(9) 0.0268(8) 0.0345(8) 0.0075(6) 0.0044(6) 0.0031(6)
N31 0.0198(7) 0.0184(7) 0.0189(7) 0.0040(5) -0.0004(5) -0.0025(5)
O32 0.0233(6) 0.0177(6) 0.0194(5) 0.0003(4) 0.0033(4) -0.0029(4)
O33 0.0286(7) 0.0203(6) 0.0257(6) -0.0046(5) 0.0015(5) -0.0047(5)
C34 0.0164(8) 0.0198(9) 0.0201(8) -0.0004(7) -0.0024(6) 0.0022(6)
N35 0.0229(7) 0.0209(7) 0.0201(7) 0.0006(5) 0.0021(5) -0.0035(5)
C36 0.0280(10) 0.0206(9) 0.0289(9) 0.0020(7) 0.0018(7) -0.0030(7)
C37 0.0240(9) 0.0331(10) 0.0203(8) 0.0000(7) 0.0003(7) -0.0015(7)

loop_
_atom_type_symbol
_atom_type_description
_atom_type_scat_dispersion_real
_atom_type_scat_dispersion_imag
_atom_type_scat_source
C C 0.0181 0.0091 'International Tables Vol C Tables 4.2.6.8 and 6.1.1.4'
H H 0.0000 0.0000 'International Tables Vol C Tables 4.2.6.8 and 6.1.1.4'
N N 0.0311 0.0180 'International Tables Vol C Tables 4.2.6.8 and 6.1.1.4'
O O 0.0492 0.0322 'International Tables Vol C Tables 4.2.6.8 and 6.1.1.4'

loop_
_geom_angle_atom_site_label_1
_geom_angle_atom_site_label_2
_geom_angle_atom_site_label_3
_geom_angle
_geom_angle_publ_flag
C6 C1 C2 117.64(14) y
C6 C1 C11 120.86(13) y
C2 C1 C11 120.64(14) y
C3 C2 C1 120.72(14) y
C3 C2 H2 119.6 n
C1 C2 H2 119.6 n
C2 C3 C4 120.48(14) y
C2 C3 H3 119.8 n
C4 C3 H3 119.8 n
C3 C4 C5 118.27(14) y
C3 C4 C18 119.59(14) y
C5 C4 C18 120.49(13) y
C6 C5 C4 120.10(14) y
C6 C5 H5 119.9 n
C4 C5 H5 119.9 n
C5 C6 C1 121.10(14) y
C5 C6 H6 119.4 n
C1 C6 H6 119.4 n
C1 C11 C12 110.39(12) y
C1 C11 H11A 109.6 n
C12 C11 H11A 109.6 n
C1 C11 H11B 109.6 n
C12 C11 H11B 109.6 n
H11A C11 H11B 108.1 n
C13 C12 C11 115.33(12) y
C13 C12 H12A 108.4 n
C11 C12 H12A 108.4 n
C13 C12 H12B 108.4 n
C11 C12 H12B 108.4 n
H12A C12 H12B 107.5 n
C21 C13 C14 122.51(13) y
C21 C13 C12 119.81(13) y
C14 C13 C12 116.86(13) y
C15 C14 C13 132.70(14) y
C15 C14 H14 113.7 n
C13 C14 H14 113.7 n
C14 C15 C16 131.66(14) y
C14 C15 H15 114.2 n
C16 C15 H15 114.2 n
N31 C16 C15 117.56(13) y
N31 C16 C17 125.72(13) y
C15 C16 C17 116.72(12) y
C16 C17 C18 114.17(12) y
C16 C17 H17A 108.7 n
C18 C17 H17A 108.7 n
C16 C17 H17B 108.7 n
C18 C17 H17B 108.7 n
H17A C17 H17B 107.6 n
C4 C18 C17 109.06(12) y
C4 C18 H18A 109.9 n
C17 C18 H18A 109.9 n
C4 C18 H18B 109.9 n
C17 C18 H18B 109.9 n
H18A C18 H18B 108.3 n
C13 C21 C22 123.53(14) y
C13 C21 H21 118.2 n
C22 C21 H21 118.2 n
N23 C22 C21 173.81(16) y
C16 N31 O32 107.82(11) y
C34 O32 N31 111.67(10) y
O33 C34 N35 126.13(14) y
O33 C34 O32 124.26(13) y
N35 C34 O32 109.57(12) y
C34 N35 C37 118.70(13) y
C34 N35 C36 124.78(12) y
C37 N35 C36 115.41(12) y
N35 C36 H36A 109.5 n
N35 C36 H36B 109.5 n
H36A C36 H36B 109.5 n
N35 C36 H36C 109.5 n
H36A C36 H36C 109.5 n
H36B C36 H36C 109.5 n
N35 C37 H37A 109.5 n
N35 C37 H37B 109.5 n
H37A C37 H37B 109.5 n
N35 C37 H37C 109.5 n
H37A C37 H37C 109.5 n
H37B C37 H37C 109.5 n

loop_
_geom_bond_atom_site_label_1
_geom_bond_atom_site_label_2
_geom_bond_distance
_geom_bond_publ_flag
C1 C6 1.393(2) y
C1 C2 1.395(2) y
C1 C11 1.503(2) y
C2 C3 1.385(2) y
C2 H2 0.9500 n
C3 C4 1.392(2) y
C3 H3 0.9500 n
C4 C5 1.394(2) y
C4 C18 1.508(2) y
C5 C6 1.384(2) y
C5 H5 0.9500 n
C6 H6 0.9500 n
C11 C12 1.554(2) y
C11 H11A 0.9900 n
C11 H11B 0.9900 n
C12 C13 1.521(2) y
C12 H12A 0.9900 n
C12 H12B 0.9900 n
C13 C21 1.341(2) y
C13 C14 1.479(2) y
C14 C15 1.341(2) y
C14 H14 0.9500 n
C15 C16 1.478(2) y
C15 H15 0.9500 n
C16 N31 1.2870(19) y
C16 C17 1.519(2) y
C17 C18 1.564(2) y
C17 H17A 0.9900 n
C17 H17B 0.9900 n
C18 H18A 0.9900 n
C18 H18B 0.9900 n
C21 C22 1.433(2) y
C21 H21 0.9500 n
C22 N23 1.1502(19) y
N31 O32 1.4365(15) y
O32 C34 1.3818(18) y
O33 C34 1.2092(18) y
C34 N35 1.3489(19) y
N35 C37 1.453(2) y
N35 C36 1.459(2) y
C36 H36A 0.9800 n
C36 H36B 0.9800 n
C36 H36C 0.9800 n
C37 H37A 0.9800 n
C37 H37B 0.9800 n
C37 H37C 0.9800 n

loop_
_cod_related_entry_id
_cod_related_entry_database
_cod_related_entry_code
1 ChemSpider 30660373
